data_4126244
loop_
_publ_author_name
'Liu, Jue'
'Whitfield, Pamela S.'
'Saccomanno, Michael R.'
'Bo, Shou-Hang'
'Hu, Enyuan'
'Yu, Xiqian'
'Bai, Jianming'
'Grey, Clare P.'
'Yang, Xiao-Qing'
'Khalifah, Peter G.'

_publ_contact_author 'Peter Khalifah'
_publ_section_title
;
 In Situ Neutron Diffraction Studies of the Ion Exchange Synthesis
 Mechanism of Li2Mg2P3O9N: Evidence for a Hidden Phase Transition.
;
_journal_name_full 'Journal of the American Chemical Society'
_journal_paper_doi 10.1021/jacs.7b02323
_journal_year 2017
_chemical_formula_moiety 'Na2 Mg2 P3 O9 N'
_chemical_formula_sum 'Mg2 N Na2 O9 P3'
_chemical_formula_weight 345.5
_chemical_name_common 'sodium magnesium nitrodophosphate'
_space_group_IT_number 198
_symmetry_cell_setting cubic
_symmetry_space_group_name_Hall 'P 2ac 2ab 3'
_symmetry_space_group_name_H-M 'P 21 3'
_cell_angle_alpha 90
_cell_angle_beta 90
_cell_angle_gamma 90
_cell_formula_units_Z 4
_cell_length_a 9.243848(19)
_cell_length_b 9.243848(19)
_cell_length_c 9.243848(19)
_cell_measurement_temperature 300
_cell_volume 789.875(3)
_diffrn_ambient_temperature 300
_diffrn_measurement_device_type 'synchrotron X-ray powder diffractrometer'
_diffrn_radiation_type synchrotron
_diffrn_radiation_wavelength 0.77878
_diffrn_source synchrotron_xray
_exptl_crystal_colour white
_exptl_crystal_description powder
_pd_instr_location 'X14A, NSLS, BNL(USA)'
_pd_meas_scan_method 'constant wavelength xray'
_cod_data_source_file ja7b02323_si_013.cif
_cod_data_source_block Na2Mg2P3O9N_Rietveldrefinement_synchrotronXray
_cod_original_cell_volume 789.8750(50)
_cod_original_sg_symbol_H-M P213
_cod_original_formula_sum 'Na2 Mg2 P3 O9 N'
_cod_database_code 4126244

loop_
_symmetry_equiv_pos_as_xyz
'-x, y+1/2, -z+1/2'
'-x+1/2, -y, z+1/2'
'-y, z+1/2, -x+1/2'
'-y+1/2, -z, x+1/2'
'-z, x+1/2, -y+1/2'
'-z+1/2, -x, y+1/2'
'z, x, y'
'z+1/2, -x+1/2, -y'
'y, z, x'
'y+1/2, -z+1/2, -x'
'x, y, z'
'x+1/2, -y+1/2, -z'

loop_
_atom_site_label
_atom_site_type_symbol
_atom_site_symmetry_multiplicity
_atom_site_fract_x
_atom_site_fract_y
_atom_site_fract_z
_atom_site_occupancy
_atom_site_adp_type
_atom_site_B_iso_or_equiv
Na1 Na 4 0.03860(19) 0.03860(19) 0.03860(19) 1 Biso 1.319(82)
Na3 Na 4 0.79207(23) 0.79207(23) 0.79207(23) 1 Biso 1.532(93)
Mg1 Mg 4 0.57808(18) 0.57808(18) 0.57808(18) 1 Biso 0.867(71)
Mg2 Mg 4 0.39823(27) 0.39823(27) 0.39823(27) 1 Biso 0.609(68)
P1 P 12 0.09073(18) 0.26122(19) 0.34138(18) 1 Biso 0.504(21)
O1 O 12 0.01350(34) 0.86876(34) 0.22531(38) 1 Biso 0.821(72)
O2 O 12 0.00144(38) 0.13215(28) 0.39914(34) 1 Biso 0.742(81)
O3 O 12 0.19249(33) 0.32913(36) 0.45209(35) 1 Biso 0.640(75)
N1 N 4 0.19923(37) 0.19923(37) 0.19923(37) 1 Biso 0.48(16)

loop_
_geom_angle_atom_site_label_1
_geom_angle_atom_site_label_2
_geom_angle_atom_site_label_3
_geom_angle
_geom_angle_site_symmetry_1
_geom_angle_site_symmetry_2
_geom_angle_site_symmetry_3
O1 Na1 O1 119.965(14) 1_545 1_555 7_554
O1 Na1 O1 119.965(14) 9_455 1_555 1_545
O1 Na1 O1 119.965(14) 9_455 1_555 7_554
N1 Na1 O1 91.07(11) 1_555 1_555 9_455
N1 Na1 O1 91.07(11) 1_555 1_555 1_545
N1 Na1 O1 91.07(11) 1_555 1_555 7_554
O3 Na1 N1 142.94(7) 6_554 1_555 1_555
O3 Na1 O1 119.91(14) 6_554 1_555 9_455
O3 Na1 O1 90.07(12) 6_554 1_555 1_545
O3 Na1 O1 57.00(11) 6_554 1_555 7_554
O3 Na1 O3 62.93(12) 10_455 1_555 6_554
O3 Na1 N1 142.94(7) 10_455 1_555 1_555
O3 Na1 O1 57.00(11) 10_455 1_555 9_455
O3 Na1 O1 119.91(14) 10_455 1_555 1_545
O3 Na1 O1 90.07(12) 10_455 1_555 7_554
O3 Na1 O3 62.93(12) 11_545 1_555 10_455
O3 Na1 O3 62.93(12) 11_545 1_555 6_554
O3 Na1 N1 142.94(7) 11_545 1_555 1_555
O3 Na1 O1 90.07(12) 11_545 1_555 9_455
O3 Na1 O1 57.00(11) 11_545 1_555 1_545
O3 Na1 O1 119.91(14) 11_545 1_555 7_554
P1 Na1 O3 91.80(10) 6_554 1_555 11_545
P1 Na1 O3 68.40(9) 6_554 1_555 10_455
P1 Na1 O3 29.70(7) 6_554 1_555 6_554
P1 Na1 N1 120.23(6) 6_554 1_555 1_555
P1 Na1 O1 116.78(10) 6_554 1_555 9_455
P1 Na1 O1 113.19(10) 6_554 1_555 1_545
P1 Na1 O1 29.23(9) 6_554 1_555 7_554
P1 Na1 P1 96.88(8) 10_455 1_555 6_554
P1 Na1 O3 68.40(9) 10_455 1_555 11_545
P1 Na1 O3 29.70(7) 10_455 1_555 10_455
P1 Na1 O3 91.80(10) 10_455 1_555 6_554
P1 Na1 N1 120.23(6) 10_455 1_555 1_555
P1 Na1 O1 29.23(9) 10_455 1_555 9_455
P1 Na1 O1 116.78(10) 10_455 1_555 1_545
P1 Na1 O1 113.19(10) 10_455 1_555 7_554
P1 Na1 P1 96.88(8) 11_545 1_555 10_455
P1 Na1 P1 96.88(8) 11_545 1_555 6_554
P1 Na1 O3 29.70(7) 11_545 1_555 11_545
P1 Na1 O3 91.80(10) 11_545 1_555 10_455
P1 Na1 O3 68.40(9) 11_545 1_555 6_554
P1 Na1 N1 120.23(6) 11_545 1_555 1_555
P1 Na1 O1 113.19(10) 11_545 1_555 9_455
P1 Na1 O1 29.23(9) 11_545 1_555 1_545
P1 Na1 O1 116.78(10) 11_545 1_555 7_554
O3 Na3 O3 77.94(15) 10_566 1_555 6_665
O3 Na3 O3 77.94(15) 11_656 1_555 10_566
O3 Na3 O3 77.94(15) 11_656 1_555 6_665
O2 Na3 O3 82.99(10) 8_556 1_555 11_656
O2 Na3 O3 147.16(16) 8_556 1_555 10_566
O2 Na3 O3 72.04(10) 8_556 1_555 6_665
O2 Na3 O2 116.16(6) 2_565 1_555 8_556
O2 Na3 O3 72.04(10) 2_565 1_555 11_656
O2 Na3 O3 82.99(10) 2_565 1_555 10_566
O2 Na3 O3 147.16(16) 2_565 1_555 6_665
O2 Na3 O2 116.16(6) 3_655 1_555 2_565
O2 Na3 O2 116.16(6) 3_655 1_555 8_556
O2 Na3 O3 147.16(16) 3_655 1_555 11_656
O2 Na3 O3 72.04(10) 3_655 1_555 10_566
O2 Na3 O3 82.99(10) 3_655 1_555 6_665
O1 Na3 O2 108.72(13) 12_566 1_555 3_655
O1 Na3 O2 49.17(9) 12_566 1_555 2_565
O1 Na3 O2 81.08(10) 12_566 1_555 8_556
O1 Na3 O3 100.16(10) 12_566 1_555 11_656
O1 Na3 O3 128.33(10) 12_566 1_555 10_566
O1 Na3 O3 153.10(11) 12_566 1_555 6_665
O1 Na3 O1 59.65(13) 5_656 1_555 12_566
O1 Na3 O2 81.08(10) 5_656 1_555 3_655
O1 Na3 O2 108.72(13) 5_656 1_555 2_565
O1 Na3 O2 49.17(9) 5_656 1_555 8_556
O1 Na3 O3 128.33(10) 5_656 1_555 11_656
O1 Na3 O3 153.10(11) 5_656 1_555 10_566
O1 Na3 O3 100.16(10) 5_656 1_555 6_665
O1 Na3 O1 59.65(13) 4_665 1_555 5_656
O1 Na3 O1 59.65(13) 4_665 1_555 12_566
O1 Na3 O2 49.17(9) 4_665 1_555 3_655
O1 Na3 O2 81.08(10) 4_665 1_555 2_565
O1 Na3 O2 108.72(13) 4_665 1_555 8_556
O1 Na3 O3 153.10(11) 4_665 1_555 11_656
O1 Na3 O3 100.16(10) 4_665 1_555 10_566
O1 Na3 O3 128.33(10) 4_665 1_555 6_665
O1 Mg1 O1 97.15(16) 12_566 1_555 4_665
O1 Mg1 O1 97.15(16) 5_656 1_555 12_566
O1 Mg1 O1 97.15(16) 5_656 1_555 4_665
O2 Mg1 O1 92.08(13) 5_655 1_555 5_656
O2 Mg1 O1 167.28(19) 5_655 1_555 12_566
O2 Mg1 O1 90.34(14) 5_655 1_555 4_665
O2 Mg1 O2 79.08(16) 4_565 1_555 5_655
O2 Mg1 O1 167.28(19) 4_565 1_555 5_656
O2 Mg1 O1 90.34(14) 4_565 1_555 12_566
O2 Mg1 O1 92.08(13) 4_565 1_555 4_665
O2 Mg1 O2 79.08(16) 12_556 1_555 4_565
O2 Mg1 O2 79.08(16) 12_556 1_555 5_655
O2 Mg1 O1 90.34(14) 12_556 1_555 5_656
O2 Mg1 O1 92.08(13) 12_556 1_555 12_566
O2 Mg1 O1 167.28(19) 12_556 1_555 4_665
Mg2 Mg1 O2 47.32(11) 1_555 1_555 12_556
Mg2 Mg1 O2 47.32(11) 1_555 1_555 4_565
Mg2 Mg1 O2 47.32(11) 1_555 1_555 5_655
Mg2 Mg1 O1 120.02(12) 1_555 1_555 5_656
Mg2 Mg1 O1 120.02(12) 1_555 1_555 12_566
Mg2 Mg1 O1 120.02(12) 1_555 1_555 4_665
O3 Mg2 O3 90.67(18) 9_555 1_555 1_555
O3 Mg2 O3 90.67(18) 7_555 1_555 9_555
O3 Mg2 O3 90.67(18) 7_555 1_555 1_555
O2 Mg2 O3 99.21(13) 5_655 1_555 7_555
O2 Mg2 O3 92.45(12) 5_655 1_555 9_555
O2 Mg2 O3 169.59(18) 5_655 1_555 1_555
O2 Mg2 O2 77.25(17) 4_565 1_555 5_655
O2 Mg2 O3 169.59(18) 4_565 1_555 7_555
O2 Mg2 O3 99.21(13) 4_565 1_555 9_555
O2 Mg2 O3 92.45(12) 4_565 1_555 1_555
O2 Mg2 O2 77.25(17) 12_556 1_555 4_565
O2 Mg2 O2 77.25(17) 12_556 1_555 5_655
O2 Mg2 O3 92.45(12) 12_556 1_555 7_555
O2 Mg2 O3 169.59(18) 12_556 1_555 9_555
O2 Mg2 O3 99.21(13) 12_556 1_555 1_555
Mg1 Mg2 O2 46.12(11) 1_555 1_555 12_556
Mg1 Mg2 O2 46.12(11) 1_555 1_555 4_565
Mg1 Mg2 O2 46.12(11) 1_555 1_555 5_655
Mg1 Mg2 O3 124.79(13) 1_555 1_555 7_555
Mg1 Mg2 O3 124.79(13) 1_555 1_555 9_555
Mg1 Mg2 O3 124.79(13) 1_555 1_555 1_555
P1 Mg2 Mg1 147.98(5) 1_555 1_555 1_555
P1 Mg2 O2 119.94(10) 1_555 1_555 12_556
P1 Mg2 O2 108.06(9) 1_555 1_555 4_565
P1 Mg2 O2 162.55(13) 1_555 1_555 5_655
P1 Mg2 O3 78.24(15) 1_555 1_555 7_555
P1 Mg2 O3 70.43(14) 1_555 1_555 9_555
P1 Mg2 O3 24.14(11) 1_555 1_555 1_555
P1 Mg2 P1 54.67(8) 7_555 1_555 1_555
P1 Mg2 Mg1 147.98(5) 7_555 1_555 1_555
P1 Mg2 O2 108.06(9) 7_555 1_555 12_556
P1 Mg2 O2 162.55(13) 7_555 1_555 4_565
P1 Mg2 O2 119.94(10) 7_555 1_555 5_655
P1 Mg2 O3 24.14(11) 7_555 1_555 7_555
P1 Mg2 O3 78.24(15) 7_555 1_555 9_555
P1 Mg2 O3 70.43(14) 7_555 1_555 1_555
P1 Mg2 P1 54.67(8) 9_555 1_555 7_555
P1 Mg2 P1 54.67(8) 9_555 1_555 1_555
P1 Mg2 Mg1 147.98(5) 9_555 1_555 1_555
P1 Mg2 O2 162.55(13) 9_555 1_555 12_556
P1 Mg2 O2 119.94(10) 9_555 1_555 4_565
P1 Mg2 O2 108.06(9) 9_555 1_555 5_655
P1 Mg2 O3 70.43(14) 9_555 1_555 7_555
P1 Mg2 O3 24.14(11) 9_555 1_555 9_555
P1 Mg2 O3 78.24(15) 9_555 1_555 1_555
N1 Mg2 P1 32.02(5) 1_555 1_555 9_555
N1 Mg2 P1 32.02(5) 1_555 1_555 7_555
N1 Mg2 P1 32.02(5) 1_555 1_555 1_555
N1 Mg2 Mg1 180.000 1_555 1_555 1_555
N1 Mg2 O2 133.88(11) 1_555 1_555 12_556
N1 Mg2 O2 133.88(11) 1_555 1_555 4_565
N1 Mg2 O2 133.88(11) 1_555 1_555 5_655
N1 Mg2 O3 55.21(13) 1_555 1_555 7_555
N1 Mg2 O3 55.21(13) 1_555 1_555 9_555
N1 Mg2 O3 55.21(13) 1_555 1_555 1_555
P1 N1 P1 111.85(16) 7_555 1_555 1_555
P1 N1 P1 111.85(16) 9_555 1_555 7_555
P1 N1 P1 111.85(16) 9_555 1_555 1_555
Na1 N1 P1 107.0(2) 1_555 1_555 9_555
Na1 N1 P1 107.0(2) 1_555 1_555 7_555
Na1 N1 P1 107.0(2) 1_555 1_555 1_555
O1 N1 Na1 93.79(15) 10_455 1_555 1_555
O1 N1 P1 33.96(10) 10_455 1_555 9_555
O1 N1 P1 87.08(10) 10_455 1_555 7_555
O1 N1 P1 145.35(18) 10_455 1_555 1_555
O1 N1 O1 119.57(2) 6_554 1_555 10_455
O1 N1 Na1 93.79(15) 6_554 1_555 1_555
O1 N1 P1 145.35(18) 6_554 1_555 9_555
O1 N1 P1 33.96(10) 6_554 1_555 7_555
O1 N1 P1 87.08(10) 6_554 1_555 1_555
O1 N1 O1 119.57(2) 11_545 1_555 6_554
O1 N1 O1 119.57(2) 11_545 1_555 10_455
O1 N1 Na1 93.79(15) 11_545 1_555 1_555
O1 N1 P1 87.08(10) 11_545 1_555 9_555
O1 N1 P1 145.35(18) 11_545 1_555 7_555
O1 N1 P1 33.96(10) 11_545 1_555 1_555
O3 N1 O1 58.00(12) 1_555 1_555 11_545
O3 N1 O1 79.42(13) 1_555 1_555 6_554
O3 N1 O1 124.2(2) 1_555 1_555 10_455
O3 N1 Na1 139.77(11) 1_555 1_555 1_555
O3 N1 P1 100.0(2) 1_555 1_555 9_555
O3 N1 P1 89.3(2) 1_555 1_555 7_555
O3 N1 P1 33.79(13) 1_555 1_555 1_555
O3 N1 O3 68.01(17) 9_555 1_555 1_555
O3 N1 O1 79.42(13) 9_555 1_555 11_545
O3 N1 O1 124.2(2) 9_555 1_555 6_554
O3 N1 O1 58.00(12) 9_555 1_555 10_455
O3 N1 Na1 139.77(11) 9_555 1_555 1_555
O3 N1 P1 33.79(13) 9_555 1_555 9_555
O3 N1 P1 100.0(2) 9_555 1_555 7_555
O3 N1 P1 89.3(2) 9_555 1_555 1_555
O3 N1 O3 68.01(17) 7_555 1_555 9_555
O3 N1 O3 68.01(17) 7_555 1_555 1_555
O3 N1 O1 124.2(2) 7_555 1_555 11_545
O3 N1 O1 58.00(12) 7_555 1_555 6_554
O3 N1 O1 79.42(13) 7_555 1_555 10_455
O3 N1 Na1 139.77(11) 7_555 1_555 1_555
O3 N1 P1 89.3(2) 7_555 1_555 9_555
O3 N1 P1 33.79(13) 7_555 1_555 7_555
O3 N1 P1 100.0(2) 7_555 1_555 1_555
O2 N1 O3 106.68(14) 1_555 1_555 7_555
O2 N1 O3 122.36(17) 1_555 1_555 9_555
O2 N1 O3 58.33(10) 1_555 1_555 1_555
O2 N1 O1 55.87(10) 1_555 1_555 11_545
O2 N1 O1 65.97(10) 1_555 1_555 6_554
O2 N1 O1 173.7(2) 1_555 1_555 10_455
O2 N1 Na1 82.55(14) 1_555 1_555 1_555
O2 N1 P1 142.63(9) 1_555 1_555 9_555
O2 N1 P1 98.88(9) 1_555 1_555 7_555
O2 N1 P1 33.33(9) 1_555 1_555 1_555
O2 N1 O2 118.34(7) 7_555 1_555 1_555
O2 N1 O3 58.33(10) 7_555 1_555 7_555
O2 N1 O3 106.68(14) 7_555 1_555 9_555
O2 N1 O3 122.36(17) 7_555 1_555 1_555
O2 N1 O1 173.7(2) 7_555 1_555 11_545
O2 N1 O1 55.87(10) 7_555 1_555 6_554
O2 N1 O1 65.97(10) 7_555 1_555 10_455
O2 N1 Na1 82.55(14) 7_555 1_555 1_555
O2 N1 P1 98.88(9) 7_555 1_555 9_555
O2 N1 P1 33.33(9) 7_555 1_555 7_555
O2 N1 P1 142.63(9) 7_555 1_555 1_555
O2 N1 O2 118.34(7) 9_555 1_555 7_555
O2 N1 O2 118.34(7) 9_555 1_555 1_555
O2 N1 O3 122.36(17) 9_555 1_555 7_555
O2 N1 O3 58.33(10) 9_555 1_555 9_555
O2 N1 O3 106.68(14) 9_555 1_555 1_555
O2 N1 O1 65.97(10) 9_555 1_555 11_545
O2 N1 O1 173.7(2) 9_555 1_555 6_554
O2 N1 O1 55.87(10) 9_555 1_555 10_455
O2 N1 Na1 82.55(14) 9_555 1_555 1_555
O2 N1 P1 33.33(9) 9_555 1_555 9_555
O2 N1 P1 142.63(9) 9_555 1_555 7_555
O2 N1 P1 98.88(9) 9_555 1_555 1_555
Mg2 N1 O2 97.45(14) 1_555 1_555 9_555
Mg2 N1 O2 97.45(14) 1_555 1_555 7_555
Mg2 N1 O2 97.45(14) 1_555 1_555 1_555
Mg2 N1 O3 40.23(11) 1_555 1_555 7_555
Mg2 N1 O3 40.23(11) 1_555 1_555 9_555
Mg2 N1 O3 40.23(11) 1_555 1_555 1_555
Mg2 N1 O1 86.21(15) 1_555 1_555 11_545
Mg2 N1 O1 86.21(15) 1_555 1_555 6_554
Mg2 N1 O1 86.21(15) 1_555 1_555 10_455
Mg2 N1 Na1 180.00000000(3) 1_555 1_555 1_555
Mg2 N1 P1 73.0(2) 1_555 1_555 9_555
Mg2 N1 P1 73.0(2) 1_555 1_555 7_555
Mg2 N1 P1 73.0(2) 1_555 1_555 1_555
O3 P1 O1 113.3(2) 1_555 1_555 11_545
O2 P1 O3 114.5(2) 1_555 1_555 1_555
O2 P1 O1 107.9(2) 1_555 1_555 11_545
N1 P1 O2 108.2(2) 1_555 1_555 1_555
N1 P1 O3 106.6(2) 1_555 1_555 1_555
N1 P1 O1 105.89(17) 1_555 1_555 11_545
P1 P1 N1 34.07(8) 9_555 1_555 1_555
P1 P1 O2 139.79(13) 9_555 1_555 1_555
P1 P1 O3 95.50(13) 9_555 1_555 1_555
P1 P1 O1 81.54(16) 9_555 1_555 11_545
P1 P1 P1 60.000 7_555 1_555 9_555
P1 P1 N1 34.07(8) 7_555 1_555 1_555
P1 P1 O2 95.48(16) 7_555 1_555 1_555
P1 P1 O3 84.39(14) 7_555 1_555 1_555
P1 P1 O1 139.54(15) 7_555 1_555 11_545
Na1 P1 P1 150.07(4) 3_555 1_555 7_555
Na1 P1 P1 106.86(8) 3_555 1_555 9_555
Na1 P1 N1 140.91(12) 3_555 1_555 1_555
Na1 P1 O2 108.37(14) 3_555 1_555 1_555
Na1 P1 O3 69.54(14) 3_555 1_555 1_555
Na1 P1 O1 49.08(14) 3_555 1_555 11_545
O1 P1 Na1 152.46(10) 6_554 1_555 3_555
O1 P1 P1 29.26(8) 6_554 1_555 7_555
O1 P1 P1 88.63(8) 6_554 1_555 9_555
O1 P1 N1 58.19(8) 6_554 1_555 1_555
O1 P1 O2 68.19(15) 6_554 1_555 1_555
O1 P1 O3 86.76(15) 6_554 1_555 1_555
O1 P1 O1 158.3(2) 6_554 1_555 11_545
O3 P1 O1 96.45(10) 9_555 1_555 6_554
O3 P1 Na1 87.82(7) 9_555 1_555 3_555
O3 P1 P1 68.44(7) 9_555 1_555 7_555
O3 P1 P1 28.90(7) 9_555 1_555 9_555
O3 P1 N1 56.82(17) 9_555 1_555 1_555
O3 P1 O2 163.65(16) 9_555 1_555 1_555
O3 P1 O3 68.29(16) 9_555 1_555 1_555
O3 P1 O1 84.22(15) 9_555 1_555 11_545
Mg2 P1 O3 38.33(7) 1_555 1_555 9_555
Mg2 P1 O1 79.58(8) 1_555 1_555 6_554
Mg2 P1 Na1 87.42(6) 1_555 1_555 3_555
Mg2 P1 P1 62.66(4) 1_555 1_555 7_555
Mg2 P1 P1 62.66(4) 1_555 1_555 9_555
Mg2 P1 N1 74.9(2) 1_555 1_555 1_555
Mg2 P1 O2 137.15(15) 1_555 1_555 1_555
Mg2 P1 O3 33.66(13) 1_555 1_555 1_555
Mg2 P1 O1 112.16(14) 1_555 1_555 11_545
Mg1 O1 P1 136.9(2) 8_466 1_555 11_555
Na1 O1 Mg1 118.74(16) 1_565 1_555 8_466
Na1 O1 P1 101.69(19) 1_565 1_555 11_555
O2 O1 Na1 104.78(16) 11_555 1_555 1_565
O2 O1 Mg1 131.63(17) 11_555 1_555 8_466
O2 O1 P1 36.47(13) 11_555 1_555 11_555
O3 O1 O2 62.01(13) 11_555 1_555 11_555
O3 O1 Na1 72.27(14) 11_555 1_555 1_565
O3 O1 Mg1 148.95(19) 11_555 1_555 8_466
O3 O1 P1 33.48(12) 11_555 1_555 11_555
N1 O1 O3 61.38(15) 3_555 1_555 11_555
N1 O1 O2 63.35(11) 3_555 1_555 11_555
N1 O1 Na1 132.3(2) 3_555 1_555 1_565
N1 O1 Mg1 97.54(16) 3_555 1_555 8_466
N1 O1 P1 40.16(11) 3_555 1_555 11_555
O2 O1 N1 58.07(9) 3_555 1_555 3_555
O2 O1 O3 103.31(14) 3_555 1_555 11_555
O2 O1 O2 117.93(17) 3_555 1_555 11_555
O2 O1 Na1 128.86(15) 3_555 1_555 1_565
O2 O1 Mg1 46.29(11) 3_555 1_555 8_466
O2 O1 P1 97.11(17) 3_555 1_555 11_555
O2 O1 O2 54.36(13) 1_565 1_555 3_555
O2 O1 N1 108.96(13) 1_565 1_555 3_555
O2 O1 O3 116.55(15) 1_565 1_555 11_555
O2 O1 O2 172.17(14) 1_565 1_555 11_555
O2 O1 Na1 81.40(12) 1_565 1_555 1_565
O2 O1 Mg1 45.38(11) 1_565 1_555 8_466
O2 O1 P1 138.30(19) 1_565 1_555 11_555
O1 O1 O2 86.49(8) 3_655 1_555 1_565
O1 O1 O2 59.98(10) 3_655 1_555 3_555
O1 O1 N1 77.88(19) 3_655 1_555 3_555
O1 O1 O3 137.51(19) 3_655 1_555 11_555
O1 O1 O2 90.21(15) 3_655 1_555 11_555
O1 O1 Na1 149.71(17) 3_655 1_555 1_565
O1 O1 Mg1 41.43(8) 3_655 1_555 8_466
O1 O1 P1 105.8(2) 3_655 1_555 11_555
O1 O1 O1 60.000 6_564 1_555 3_655
O1 O1 O2 58.55(10) 6_564 1_555 1_565
O1 O1 O2 87.28(9) 6_564 1_555 3_555
O1 O1 N1 135.66(18) 6_564 1_555 3_555
O1 O1 O3 162.43(19) 6_564 1_555 11_555
O1 O1 O2 125.33(11) 6_564 1_555 11_555
O1 O1 Na1 90.17(17) 6_564 1_555 1_565
O1 O1 Mg1 41.43(8) 6_564 1_555 8_466
O1 O1 P1 160.30(17) 6_564 1_555 11_555
Na3 O1 O1 60.18(6) 8_466 1_555 6_564
Na3 O1 O1 60.18(6) 8_466 1_555 3_655
Na3 O1 O2 118.63(13) 8_466 1_555 1_565
Na3 O1 O2 120.06(13) 8_466 1_555 3_555
Na3 O1 N1 111.48(15) 8_466 1_555 3_555
Na3 O1 O3 122.79(15) 8_466 1_555 11_555
Na3 O1 O2 65.29(11) 8_466 1_555 11_555
Na3 O1 Na1 102.07(11) 8_466 1_555 1_565
Na3 O1 Mg1 84.98(14) 8_466 1_555 8_466
Na3 O1 P1 101.56(16) 8_466 1_555 11_555
P1 O1 Na3 134.81(12) 3_555 1_555 8_466
P1 O1 O1 117.20(9) 3_555 1_555 6_564
P1 O1 O1 79.36(12) 3_555 1_555 3_655
P1 O1 O2 74.45(11) 3_555 1_555 1_565
P1 O1 O2 29.94(7) 3_555 1_555 3_555
P1 O1 N1 34.74(6) 3_555 1_555 3_555
P1 O1 O3 74.05(11) 3_555 1_555 11_555
P1 O1 O2 97.97(13) 3_555 1_555 11_555
P1 O1 Na1 123.05(12) 3_555 1_555 1_565
P1 O1 Mg1 76.15(13) 3_555 1_555 8_466
P1 O1 P1 69.20(14) 3_555 1_555 11_555
Mg1 O2 P1 125.1(2) 8_456 1_555 1_555
Mg2 O2 Mg1 86.56(15) 8_456 1_555 8_456
Mg2 O2 P1 130.34(19) 8_456 1_555 1_555
O1 O2 Mg2 120.16(17) 11_545 1_555 8_456
O1 O2 Mg1 153.13(18) 11_545 1_555 8_456
O1 O2 P1 35.64(12) 11_545 1_555 1_555
O3 O2 O1 60.22(12) 1_555 1_555 11_545
O3 O2 Mg2 103.50(14) 1_555 1_555 8_456
O3 O2 Mg1 113.99(16) 1_555 1_555 8_456
O3 O2 P1 32.48(12) 1_555 1_555 1_555
O2 O2 O3 86.39(19) 6_555 1_555 1_555
O2 O2 O1 144.05(19) 6_555 1_555 11_545
O2 O2 Mg2 51.38(9) 6_555 1_555 8_456
O2 O2 Mg1 50.46(8) 6_555 1_555 8_456
O2 O2 P1 117.1(2) 6_555 1_555 1_555
O2 O2 O2 60.000 3_545 1_555 6_555
O2 O2 O3 145.73(18) 3_545 1_555 1_555
O2 O2 O1 148.7(2) 3_545 1_555 11_545
O2 O2 Mg2 51.38(9) 3_545 1_555 8_456
O2 O2 Mg1 50.46(8) 3_545 1_555 8_456
O2 O2 P1 175.44(10) 3_545 1_555 1_555
N1 O2 O2 138.41(10) 1_555 1_555 3_545
N1 O2 O2 115.67(16) 1_555 1_555 6_555
N1 O2 O3 59.99(16) 1_555 1_555 1_555
N1 O2 O1 60.77(10) 1_555 1_555 11_545
N1 O2 Mg2 161.65(19) 1_555 1_555 8_456
N1 O2 Mg1 93.08(14) 1_555 1_555 8_456
N1 O2 P1 38.45(13) 1_555 1_555 1_555
O1 O2 N1 55.96(9) 6_554 1_555 1_555
O1 O2 O2 93.59(9) 6_554 1_555 3_545
O1 O2 O2 63.65(11) 6_554 1_555 6_555
O1 O2 O3 75.40(13) 6_554 1_555 1_555
O1 O2 O1 114.66(17) 6_554 1_555 11_545
O1 O2 Mg2 114.78(15) 6_554 1_555 8_456
O1 O2 Mg1 43.37(10) 6_554 1_555 8_456
O1 O2 P1 81.87(17) 6_554 1_555 1_555
O1 O2 O1 61.46(13) 1_545 1_555 6_554
O1 O2 N1 77.68(15) 1_545 1_555 1_555
O1 O2 O2 61.99(11) 1_545 1_555 3_545
O1 O2 O2 92.61(9) 1_545 1_555 6_555
O1 O2 O3 131.76(16) 1_545 1_555 1_555
O1 O2 O1 118.90(11) 1_545 1_555 11_545
O1 O2 Mg2 113.14(15) 1_545 1_555 8_456
O1 O2 Mg1 42.54(9) 1_545 1_555 8_456
O1 O2 P1 115.67(18) 1_545 1_555 1_555
Na3 O2 O1 92.77(11) 2_564 1_555 1_545
Na3 O2 O1 151.60(13) 2_564 1_555 6_554
Na3 O2 N1 109.85(14) 2_564 1_555 1_555
Na3 O2 O2 83.21(15) 2_564 1_555 3_545
Na3 O2 O2 134.26(14) 2_564 1_555 6_555
Na3 O2 O3 121.40(13) 2_564 1_555 1_555
Na3 O2 O1 65.54(12) 2_564 1_555 11_545
Na3 O2 Mg2 85.11(13) 2_564 1_555 8_456
Na3 O2 Mg1 124.42(14) 2_564 1_555 8_456
Na3 O2 P1 100.98(17) 2_564 1_555 1_555
O3 O2 Na3 90.73(11) 8_456 1_555 2_564
O3 O2 O1 155.51(14) 8_456 1_555 1_545
O3 O2 O1 117.67(14) 8_456 1_555 6_554
O3 O2 N1 123.58(17) 8_456 1_555 1_555
O3 O2 O2 94.44(8) 8_456 1_555 3_545
O3 O2 O2 68.07(11) 8_456 1_555 6_555
O3 O2 O3 64.39(15) 8_456 1_555 1_555
O3 O2 O1 84.49(13) 8_456 1_555 11_545
O3 O2 Mg2 43.07(11) 8_456 1_555 8_456
O3 O2 Mg1 117.92(15) 8_456 1_555 8_456
O3 O2 P1 87.34(14) 8_456 1_555 1_555
O3 O2 O3 56.41(13) 12_456 1_555 8_456
O3 O2 Na3 45.56(9) 12_456 1_555 2_564
O3 O2 O1 111.42(13) 12_456 1_555 1_545
O3 O2 O1 151.75(14) 12_456 1_555 6_554
O3 O2 N1 152.20(13) 12_456 1_555 1_555
O3 O2 O2 61.58(9) 12_456 1_555 3_545
O3 O2 O2 90.71(8) 12_456 1_555 6_555
O3 O2 O3 116.82(10) 12_456 1_555 1_555
O3 O2 O1 92.94(13) 12_456 1_555 11_545
O3 O2 Mg2 39.77(10) 12_456 1_555 8_456
O3 O2 Mg1 111.49(14) 12_456 1_555 8_456
O3 O2 P1 122.70(17) 12_456 1_555 1_555
Mg2 O3 P1 122.2(2) 1_555 1_555 1_555
Na3 O3 Mg2 103.14(15) 3_646 1_555 1_555
Na3 O3 P1 129.85(19) 3_646 1_555 1_555
O1 O3 Na3 134.70(16) 11_545 1_555 3_646
O1 O3 Mg2 119.32(17) 11_545 1_555 1_555
O1 O3 P1 33.24(12) 11_545 1_555 1_555
O2 O3 O1 57.77(12) 1_555 1_555 11_545
O2 O3 Na3 97.30(13) 1_555 1_555 3_646
O2 O3 Mg2 143.24(19) 1_555 1_555 1_555
O2 O3 P1 32.98(12) 1_555 1_555 1_555
N1 O3 O2 61.68(13) 1_555 1_555 1_555
N1 O3 O1 60.62(12) 1_555 1_555 11_545
N1 O3 Na3 144.26(15) 1_555 1_555 3_646
N1 O3 Mg2 84.56(17) 1_555 1_555 1_555
N1 O3 P1 39.63(13) 1_555 1_555 1_555
Na1 O3 N1 110.53(12) 3_555 1_555 1_555
Na1 O3 O2 88.42(11) 3_555 1_555 1_555
Na1 O3 O1 50.74(10) 3_555 1_555 11_545
Na1 O3 Na3 96.36(13) 3_555 1_555 3_646
Na1 O3 Mg2 118.76(14) 3_555 1_555 1_555
Na1 O3 P1 80.76(14) 3_555 1_555 1_555
O3 O3 Na1 94.76(16) 9_555 1_555 3_555
O3 O3 N1 55.99(9) 9_555 1_555 1_555
O3 O3 O2 114.29(10) 9_555 1_555 1_555
O3 O3 O1 74.89(14) 9_555 1_555 11_545
O3 O3 Na3 146.72(8) 9_555 1_555 3_646
O3 O3 Mg2 44.66(9) 9_555 1_555 1_555
O3 O3 P1 82.90(14) 9_555 1_555 1_555
O3 O3 O3 60.000 7_555 1_555 9_555
O3 O3 Na1 154.73(16) 7_555 1_555 3_555
O3 O3 N1 55.99(9) 7_555 1_555 1_555
O3 O3 O2 100.48(12) 7_555 1_555 1_555
O3 O3 O1 115.10(11) 7_555 1_555 11_545
O3 O3 Na3 105.77(17) 7_555 1_555 3_646
O3 O3 Mg2 44.66(9) 7_555 1_555 1_555
O3 O3 P1 93.85(13) 7_555 1_555 1_555
O3 O3 O3 146.45(14) 8_456 1_555 7_555
O3 O3 O3 152.97(11) 8_456 1_555 9_555
O3 O3 Na1 58.54(6) 8_456 1_555 3_555
O3 O3 N1 125.75(19) 8_456 1_555 1_555
O3 O3 O2 64.91(15) 8_456 1_555 1_555
O3 O3 O1 83.68(12) 8_456 1_555 11_545
O3 O3 Na3 51.03(8) 8_456 1_555 3_646
O3 O3 Mg2 149.46(18) 8_456 1_555 1_555
O3 O3 P1 88.18(19) 8_456 1_555 1_555
O3 O3 O3 60.000 4_565 1_555 8_456
O3 O3 O3 128.90(7) 4_565 1_555 7_555
O3 O3 O3 111.79(13) 4_565 1_555 9_555
O3 O3 Na1 58.54(6) 4_565 1_555 3_555
O3 O3 N1 164.71(10) 4_565 1_555 1_555
O3 O3 O2 124.60(15) 4_565 1_555 1_555
O3 O3 O1 109.26(10) 4_565 1_555 11_545
O3 O3 Na3 51.03(8) 4_565 1_555 3_646
O3 O3 Mg2 91.79(19) 4_565 1_555 1_555
O3 O3 P1 136.94(15) 4_565 1_555 1_555
O2 O3 O3 50.69(13) 4_565 1_555 4_565
O2 O3 O3 110.46(13) 4_565 1_555 8_456
O2 O3 O3 88.72(8) 4_565 1_555 7_555
O2 O3 O3 64.64(10) 4_565 1_555 9_555
O2 O3 Na1 80.50(10) 4_565 1_555 3_555
O2 O3 N1 120.05(15) 4_565 1_555 1_555
O2 O3 O2 168.65(18) 4_565 1_555 1_555
O2 O3 O1 112.30(15) 4_565 1_555 11_545
O2 O3 Na3 86.45(12) 4_565 1_555 3_646
O2 O3 Mg2 44.47(11) 4_565 1_555 1_555
O2 O3 P1 140.7(2) 4_565 1_555 1_555
P1 O3 O2 115.63(12) 7_555 1_555 4_565
P1 O3 O3 156.19(10) 7_555 1_555 4_565
P1 O3 O3 130.85(15) 7_555 1_555 8_456
P1 O3 O3 28.81(7) 7_555 1_555 7_555
P1 O3 O3 67.95(7) 7_555 1_555 9_555
P1 O3 Na1 144.32(12) 7_555 1_555 3_555
P1 O3 N1 33.85(6) 7_555 1_555 1_555
P1 O3 O2 72.46(11) 7_555 1_555 1_555
P1 O3 O1 93.84(12) 7_555 1_555 11_545
P1 O3 Na3 115.37(13) 7_555 1_555 3_646
P1 O3 Mg2 71.24(12) 7_555 1_555 1_555
P1 O3 P1 66.70(14) 7_555 1_555 1_555
O2 O3 P1 85.91(10) 12_556 1_555 7_555
O2 O3 O2 50.35(11) 12_556 1_555 4_565
O2 O3 O3 70.48(12) 12_556 1_555 4_565
O2 O3 O3 112.25(10) 12_556 1_555 8_456
O2 O3 O3 58.95(9) 12_556 1_555 7_555
O2 O3 O3 85.64(8) 12_556 1_555 9_555
O2 O3 Na1 125.09(12) 12_556 1_555 3_555
O2 O3 N1 114.42(14) 12_556 1_555 1_555
O2 O3 O2 140.61(13) 12_556 1_555 1_555
O2 O3 O1 158.99(15) 12_556 1_555 11_545
O2 O3 Na3 62.40(10) 12_556 1_555 3_646
O2 O3 Mg2 41.02(10) 12_556 1_555 1_555
O2 O3 P1 152.6(2) 12_556 1_555 1_555

loop_
_geom_bond_atom_site_label_1
_geom_bond_atom_site_label_2
_geom_bond_distance
_geom_bond_site_symmetry_1
_geom_bond_site_symmetry_2
Na1 O1 2.345(3) 1_555 7_554
Na1 O1 2.345(3) 1_555 1_545
Na1 O1 2.345(3) 1_555 9_455
Na1 N1 2.572(7) 1_555 1_555
Na1 O3 2.884(4) 1_555 6_554
Na1 O3 2.884(4) 1_555 10_455
Na1 O3 2.884(4) 1_555 11_545
Na1 P1 3.039(2) 1_555 6_554
Na1 P1 3.039(2) 1_555 10_455
Na1 P1 3.039(2) 1_555 11_545
Na3 O3 2.394(4) 1_555 6_665
Na3 O3 2.394(4) 1_555 10_566
Na3 O3 2.394(4) 1_555 11_656
Na3 O2 2.972(4) 1_555 8_556
Na3 O2 2.972(4) 1_555 2_565
Na3 O2 2.972(4) 1_555 3_655
Na3 O1 2.978(4) 1_555 12_566
Na3 O1 2.978(4) 1_555 5_656
Na3 O1 2.978(4) 1_555 4_665
Mg1 O1 1.975(4) 1_555 4_665
Mg1 O1 1.975(4) 1_555 12_566
Mg1 O1 1.975(4) 1_555 5_656
Mg1 O2 2.079(3) 1_555 5_655
Mg1 O2 2.079(3) 1_555 4_565
Mg1 O2 2.079(3) 1_555 12_556
Mg1 Mg2 2.879(5) 1_555 1_555
Mg2 O3 2.067(4) 1_555 1_555
Mg2 O3 2.067(4) 1_555 9_555
Mg2 O3 2.067(4) 1_555 7_555
Mg2 O2 2.121(4) 1_555 5_655
Mg2 O2 2.121(4) 1_555 4_565
Mg2 O2 2.121(4) 1_555 12_556
Mg2 Mg1 2.879(5) 1_555 1_555
Mg2 P1 3.156(4) 1_555 1_555
Mg2 P1 3.156(4) 1_555 7_555
Mg2 P1 3.156(4) 1_555 9_555
Mg2 N1 3.187(7) 1_555 1_555
N1 P1 1.750(2) 1_555 1_555
N1 P1 1.750(2) 1_555 7_555
N1 P1 1.750(2) 1_555 9_555
N1 Na1 2.572(7) 1_555 1_555
N1 O1 2.610(3) 1_555 10_455
N1 O1 2.610(3) 1_555 6_554
N1 O1 2.610(3) 1_555 11_545
N1 O3 2.629(5) 1_555 1_555
N1 O3 2.629(5) 1_555 9_555
N1 O3 2.629(5) 1_555 7_555
N1 O2 2.673(3) 1_555 1_555
N1 O2 2.673(3) 1_555 7_555
N1 O2 2.673(3) 1_555 9_555
N1 Mg2 3.187(7) 1_555 1_555
P1 O1 1.515(4) 1_555 11_545
P1 O3 1.525(4) 1_555 1_555
P1 O2 1.546(3) 1_555 1_555
P1 N1 1.750(2) 1_555 1_555
P1 P1 2.899(3) 1_555 9_555
P1 P1 2.899(3) 1_555 7_555
P1 Na1 3.039(2) 1_555 3_555
P1 O1 3.067(4) 1_555 6_554
P1 O3 3.141(4) 1_555 9_555
P1 Mg2 3.156(4) 1_555 1_555
O1 P1 1.515(4) 1_555 11_555
O1 Mg1 1.975(4) 1_555 8_466
O1 Na1 2.345(3) 1_555 1_565
O1 O2 2.475(4) 1_555 11_555
O1 O3 2.540(5) 1_555 11_555
O1 N1 2.610(3) 1_555 3_555
O1 O2 2.876(5) 1_555 3_555
O1 O2 2.919(4) 1_555 1_565
O1 O1 2.962(6) 1_555 3_655
O1 O1 2.962(6) 1_555 6_564
O1 Na3 2.978(4) 1_555 8_466
O1 P1 3.067(4) 1_555 3_555
O2 P1 1.546(3) 1_555 1_555
O2 Mg1 2.079(3) 1_555 8_456
O2 Mg2 2.121(4) 1_555 8_456
O2 O1 2.475(4) 1_555 11_545
O2 O3 2.584(4) 1_555 1_555
O2 O2 2.647(5) 1_555 6_555
O2 O2 2.647(5) 1_555 3_545
O2 N1 2.673(3) 1_555 1_555
O2 O1 2.876(5) 1_555 6_554
O2 O1 2.919(4) 1_555 1_545
O2 Na3 2.972(4) 1_555 2_564
O2 O3 3.024(4) 1_555 8_456
O2 O3 3.190(5) 1_555 12_456
O3 P1 1.525(4) 1_555 1_555
O3 Mg2 2.067(4) 1_555 1_555
O3 Na3 2.394(4) 1_555 3_646
O3 O1 2.540(5) 1_555 11_545
O3 O2 2.584(4) 1_555 1_555
O3 N1 2.629(5) 1_555 1_555
O3 Na1 2.884(4) 1_555 3_555
O3 O3 2.941(5) 1_555 9_555
O3 O3 2.941(5) 1_555 7_555
O3 O3 3.011(6) 1_555 8_456
O3 O3 3.011(6) 1_555 4_565
O3 O2 3.024(4) 1_555 4_565
O3 P1 3.141(4) 1_555 7_555
O3 O2 3.190(5) 1_555 12_556
